data_7064461
loop_
_publ_author_name
'Vos, Cyler W.'
'Croke, Rylan'
'Lin, Jian-Bin'
'Kozak, Christopher M.'

_publ_section_title
;
 Ring-Opening Polymerization of Lactide and Ring-Opening Copolymerization
 of Cyclohexene Oxide and Phthalic Anhydride by Multinuclear Complexes of
 Zinc, Magnesium and Potassium
;
_journal_name_full 'New Journal of Chemistry'
_journal_paper_doi 10.1039/D6NJ01550F
_journal_year 2026
_chemical_formula_moiety 'C22 H32 N2 O4'
_chemical_formula_sum 'C22 H32 N2 O4'
_chemical_formula_weight 388.49
_space_group_crystal_system monoclinic
_space_group_IT_number 14
_space_group_name_Hall '-P 2yn'
_space_group_name_H-M_alt 'P 1 21/n 1'
_atom_sites_solution_hydrogens mixed
_atom_sites_solution_primary dual
_audit_creation_date 2024-04-30
_audit_creation_method
;
Olex2 1.5-ac6-016
(compiled 2024.01.13 svn.r2f8d729c for Rigaku Oxford Diffraction, GUI svn.r6897)
;
_audit_update_record
;
2025-07-29 deposited with the CCDC.	2026-06-26 downloaded from the CCDC.
;
_cell_angle_alpha 90
_cell_angle_beta 106.1140(10)
_cell_angle_gamma 90
_cell_formula_units_Z 4
_cell_length_a 10.64430(10)
_cell_length_b 14.5605(2)
_cell_length_c 14.6560(2)
_cell_measurement_reflns_used 15053
_cell_measurement_temperature 293(2)
_cell_measurement_theta_max 78.7170
_cell_measurement_theta_min 4.3460
_cell_volume 2182.24(5)
_computing_cell_refinement 'CrysAlisPro 1.171.43.120a (Rigaku OD, 2024)'
_computing_data_collection 'CrysAlisPro system (CCD 43.120a (release 16-04-2024))'
_computing_data_reduction 'CrysAlisPro 1.171.43.120a (Rigaku OD, 2024)'
_computing_molecular_graphics 'Olex2 1.5-ac6-016 (Dolomanov et al., 2009)'
_computing_publication_material 'Olex2 1.5-ac6-016 (Dolomanov et al., 2009)'
_computing_structure_refinement 'SHELXL 2018/3 (Sheldrick, 2015)'
_computing_structure_solution 'SHELXT 2018/2 (Sheldrick, 2018)'
_diffrn_ambient_environment air
_diffrn_ambient_temperature 293(2)
_diffrn_detector 'Hybrid Pixel Array Detector'
_diffrn_detector_area_resol_mean 10.0000
_diffrn_detector_type HyPix
_diffrn_measured_fraction_theta_full 1.000
_diffrn_measured_fraction_theta_max 0.990
_diffrn_measurement_details
;
List of Runs (angles in degrees, time in seconds):

  # Type    Start    End  Width  t~exp~   \w     \q     \k     \f   Frames
#--------------------------------------------------------------------------
  1  \w    -82.00   3.00   0.50    1.00    --  -47.13 105.00-114.00  170
  2  \w     18.00  84.00   0.50    1.00    --   47.13-105.00 145.00  132
  3  \w   -163.00 -83.00   0.50    2.00    --  -91.75-105.00 145.00  160
  4  \w    -81.00 -21.00   0.50    2.00    --  -91.75 105.00-114.00  120
  5  \w     42.00 107.00   0.50    2.00    --  113.25-105.00 145.00  130
  6  \w    105.00 178.00   0.50    2.00    --  113.25 105.00-114.00  146
  7  \w    -16.00  28.00   0.50    1.00    --  -47.13  19.00 -90.00   88
  8  \w    -16.00  28.00   0.50    1.00    --  -47.13  19.00  30.00   88
  9  \w    -16.00  28.00   0.50    1.00    --  -47.13  19.00 -30.00   88
 10  \w    -34.00  27.00   0.50    1.00    --  -47.13  37.00   0.00  122
 11  \w    -16.00  28.00   0.50    1.00    --  -47.13  19.00  60.00   88
 12  \w    -28.00  30.00   0.50    1.00    --   47.13 -19.00  60.00  116
 13  \w   -164.00 -83.00   0.50    2.00    --  -91.75 -94.00 -90.00  162
 14  \w     41.00  79.00   0.50    2.00    --  113.25 -61.00-150.00   76
 15  \w     96.00 178.00   0.50    2.00    --  113.25  61.00 -60.00  164
 16  \w     41.00  79.00   0.50    2.00    --  113.25 -61.00  30.00   76
 17  \w     41.00  79.00   0.50    2.00    --  113.25 -61.00  60.00   76
 18  \w     43.00 111.00   0.50    2.00    --  113.25-125.00 -30.00  136
 19  \w     41.00  79.00   0.50    2.00    --  113.25 -61.00   0.00   76
 20  \w     41.00  79.00   0.50    2.00    --  113.25 -61.00 -60.00   76
 21  \w     41.00 106.00   0.50    2.00    --  113.25 -94.00-150.00  130
 22  \w     96.00 178.00   0.50    2.00    --  113.25  15.00  60.00  164
 23  \w     41.00  79.00   0.50    2.00    --  113.25 -61.00-180.00   76
 24  \w     99.00 178.00   0.50    2.00    --  113.25  30.00-150.00  158
 25  \w     99.00 178.00   0.50    2.00    --  113.25  30.00-150.00  158
 26  \w     41.00  79.00   0.50    2.00    --  113.25 -61.00-120.00   76
 27  \w     41.00 106.00   0.50    2.00    --  113.25 -94.00 150.00  130
 28  \w     43.00 111.00   0.50    2.00    --  113.25-125.00-120.00  136
 29  \w     41.00  79.00   0.50    2.00    --  113.25 -61.00 120.00   76
 30  \w     41.00 106.00   0.50    2.00    --  113.25 -94.00-180.00  130
 31  \w     41.00 106.00   0.50    2.00    --  113.25 -94.00 -30.00  130
 32  \w     41.00  79.00   0.50    2.00    --  113.25 -61.00 -30.00   76
 33  \w     24.00  70.00   0.50    1.00    --   47.13  77.00 -30.00   92
;
_diffrn_measurement_device 'four-circle diffractometer'
_diffrn_measurement_device_type 'XtaLAB Synergy, Dualflex, HyPix'
_diffrn_measurement_method '\w scans'
_diffrn_orient_matrix_type 'CrysAlisPro convention (1999,Acta A55,543-557)'
_diffrn_orient_matrix_UB_11 -0.0555891000
_diffrn_orient_matrix_UB_12 -0.0980185000
_diffrn_orient_matrix_UB_13 -0.0190354000
_diffrn_orient_matrix_UB_21 0.1190935000
_diffrn_orient_matrix_UB_22 -0.0286451000
_diffrn_orient_matrix_UB_23 -0.0337182000
_diffrn_orient_matrix_UB_31 0.0736365000
_diffrn_orient_matrix_UB_32 -0.0276744000
_diffrn_orient_matrix_UB_33 0.1023419000
_diffrn_radiation_monochromator mirror
_diffrn_radiation_probe x-ray
_diffrn_radiation_type 'Cu K\a'
_diffrn_radiation_wavelength 1.54184
_diffrn_reflns_av_R_equivalents 0.0286
_diffrn_reflns_av_unetI/netI 0.0190
_diffrn_reflns_Laue_measured_fraction_full 1.000
_diffrn_reflns_Laue_measured_fraction_max 0.990
_diffrn_reflns_limit_h_max 13
_diffrn_reflns_limit_h_min -12
_diffrn_reflns_limit_k_max 18
_diffrn_reflns_limit_k_min -18
_diffrn_reflns_limit_l_max 18
_diffrn_reflns_limit_l_min -17
_diffrn_reflns_number 28114
_diffrn_reflns_point_group_measured_fraction_full 1.000
_diffrn_reflns_point_group_measured_fraction_max 0.990
_diffrn_reflns_theta_full 67.684
_diffrn_reflns_theta_max 79.559
_diffrn_reflns_theta_min 4.368
_diffrn_source 'micro-focus sealed X-ray tube'
_diffrn_source_type 'PhotonJet (Cu) X-ray Source'
_exptl_absorpt_coefficient_mu 0.653
_exptl_absorpt_correction_T_max 1.00000
_exptl_absorpt_correction_T_min 0.84375
_exptl_absorpt_correction_type multi-scan
_exptl_absorpt_process_details
;
CrysAlisPro 1.171.43.120a (Rigaku Oxford Diffraction, 2024)
Empirical absorption correction using spherical harmonics,
implemented in SCALE3 ABSPACK scaling algorithm.
;
_exptl_crystal_colour colourless
_exptl_crystal_colour_primary colourless
_exptl_crystal_density_diffrn 1.182
_exptl_crystal_description prism
_exptl_crystal_F_000 840
_exptl_crystal_size_max 0.19
_exptl_crystal_size_mid 0.097
_exptl_crystal_size_min 0.06
_refine_diff_density_max 0.165
_refine_diff_density_min -0.181
_refine_diff_density_rms 0.035
_refine_ls_extinction_method none
_refine_ls_goodness_of_fit_ref 1.077
_refine_ls_hydrogen_treatment mixed
_refine_ls_matrix_type full
_refine_ls_number_parameters 267
_refine_ls_number_reflns 4683
_refine_ls_number_restraints 0
_refine_ls_restrained_S_all 1.077
_refine_ls_R_factor_all 0.0490
_refine_ls_R_factor_gt 0.0419
_refine_ls_shift/su_max 0.000
_refine_ls_shift/su_mean 0.000
_refine_ls_structure_factor_coef Fsqd
_refine_ls_weighting_details 'w=1/[\s^2^(Fo^2^)+(0.0651P)^2^+0.2470P] where P=(Fo^2^+2Fc^2^)/3'
_refine_ls_weighting_scheme calc
_refine_ls_wR_factor_gt 0.1191
_refine_ls_wR_factor_ref 0.1248
_reflns_Friedel_coverage 0.000
_reflns_number_gt 3872
_reflns_number_total 4683
_reflns_threshold_expression 'I > 2\s(I)'
_cod_data_source_file d6nj01550f2.cif
_cod_data_source_block cv-306ligand
_cod_database_code 7064461
_shelx_shelxl_version_number 2018/3
_chemical_oxdiff_formula C22H32N2O4
_shelx_space_group_comment
;
The symmetry employed for this shelxl refinement is uniquely defined
by the following loop, which should always be used as a source of
symmetry information in preference to the above space-group names.
They are only intended as comments.
;
_shelx_estimated_absorpt_t_max 0.962
_shelx_estimated_absorpt_t_min 0.886
_olex2_refinement_description
;
1. Fixed Uiso
 At 1.2 times of:
  All C(H) groups, All C(H,H) groups
 At 1.5 times of:
  All C(H,H,H) groups
2.a Secondary CH2 refined with riding coordinates:
 C7(H7A,H7B), C16(H16A,H16B), C19(H19A,H19B), C20(H20A,H20B)
2.b Aromatic/amide H refined with riding coordinates:
 C3(H3A), C5(H5), C12(H12), C14(H14)
2.c Idealised Me refined as rotating group:
 C8(H8A,H8B,H8C), C9(H9A,H9B,H9C), C17(H17A,H17B,H17C), C18(H18A,H18B,H18C),
 C21(H21A,H21B,H21C), C22(H22A,H22B,H22C)
;
_olex2_submission_special_instructions 'No special instructions were received'
_oxdiff_exptl_absorpt_empirical_details
;
Empirical correction (ABSPACK) includes:
- Absorption correction using spherical harmonics
- Frame scaling
;
_oxdiff_exptl_absorpt_empirical_full_max 1.368
_oxdiff_exptl_absorpt_empirical_full_min 0.771

loop_
_space_group_symop_operation_xyz
'x, y, z'
'-x+1/2, y+1/2, -z+1/2'
'-x, -y, -z'
'x-1/2, -y-1/2, z-1/2'

loop_
_atom_site_label
_atom_site_type_symbol
_atom_site_fract_x
_atom_site_fract_y
_atom_site_fract_z
_atom_site_U_iso_or_equiv
_atom_site_adp_type
_atom_site_occupancy
_atom_site_site_symmetry_order
_atom_site_calc_flag
_atom_site_refinement_flags_posn
_atom_site_refinement_flags_adp
_atom_site_refinement_flags_occupancy
_atom_site_disorder_assembly
_atom_site_disorder_group
O1 O 1.04443(11) 0.28804(7) 0.37298(6) 0.0599(3) Uani 1 1 d . . . . .
H1 H 1.009(2) 0.2336(15) 0.3458(14) 0.089(6) Uiso 1 1 d . . . . .
O2 O 1.12371(11) 0.44703(7) 0.45023(7) 0.0633(3) Uani 1 1 d . . . . .
O3 O 0.72508(10) 0.33371(8) 0.32053(7) 0.0591(3) Uani 1 1 d . . . . .
H3 H 0.781(2) 0.3070(14) 0.2968(14) 0.081(6) Uiso 1 1 d . . . . .
O4 O 0.51707(10) 0.36025(9) 0.37925(7) 0.0683(3) Uani 1 1 d . . . . .
N1 N 0.82281(10) 0.23571(7) 0.18867(7) 0.0449(2) Uani 1 1 d . . . . .
N2 N 0.94909(15) 0.10588(8) 0.33120(9) 0.0673(3) Uani 1 1 d . . . . .
C1 C 1.03876(12) 0.36005(8) 0.31265(8) 0.0465(3) Uani 1 1 d . . . . .
C2 C 1.08112(13) 0.44593(9) 0.35349(9) 0.0497(3) Uani 1 1 d . . . . .
C3 C 1.07982(15) 0.52172(10) 0.29635(10) 0.0570(3) Uani 1 1 d . . . . .
H3A H 1.107678 0.578219 0.324275 0.068 Uiso 1 1 calc R U . . .
C4 C 1.03750(15) 0.51493(10) 0.19766(10) 0.0588(3) Uani 1 1 d . . . . .
C5 C 0.99517(14) 0.43047(10) 0.15845(9) 0.0542(3) Uani 1 1 d . . . . .
H5 H 0.965871 0.425102 0.092712 0.065 Uiso 1 1 calc R U . . .
C6 C 0.99483(11) 0.35283(9) 0.21412(8) 0.0460(3) Uani 1 1 d . . . . .
C7 C 0.94609(12) 0.26218(9) 0.16903(9) 0.0492(3) Uani 1 1 d . . . . .
H7A H 0.932548 0.266360 0.100927 0.059 Uiso 1 1 calc R U . . .
H7B H 1.011513 0.215261 0.193369 0.059 Uiso 1 1 calc R U . . .
C8 C 1.1604(2) 0.53349(11) 0.49520(12) 0.0777(5) Uani 1 1 d . . . . .
H8A H 1.090106 0.576502 0.473198 0.117 Uiso 1 1 calc R U . . .
H8B H 1.236959 0.555852 0.479969 0.117 Uiso 1 1 calc R U . . .
H8C H 1.178734 0.526400 0.562756 0.117 Uiso 1 1 calc R U . . .
C9 C 1.0378(2) 0.59806(13) 0.13631(13) 0.0871(6) Uani 1 1 d . . . . .
H9A H 1.124715 0.622688 0.150338 0.131 Uiso 1 1 calc R U . . .
H9B H 0.979754 0.643746 0.148926 0.131 Uiso 1 1 calc R U . . .
H9C H 1.009043 0.580648 0.070603 0.131 Uiso 1 1 calc R U . . .
C10 C 0.60615(12) 0.31746(8) 0.25719(8) 0.0457(3) Uani 1 1 d . . . . .
C11 C 0.49419(13) 0.33118(9) 0.28721(9) 0.0498(3) Uani 1 1 d . . . . .
C12 C 0.37196(13) 0.31565(10) 0.22502(9) 0.0535(3) Uani 1 1 d . . . . .
H12 H 0.297515 0.326022 0.244980 0.064 Uiso 1 1 calc R U . . .
C13 C 0.35900(12) 0.28460(10) 0.13268(9) 0.0524(3) Uani 1 1 d . . . . .
C14 C 0.47032(12) 0.27260(9) 0.10359(9) 0.0484(3) Uani 1 1 d . . . . .
H14 H 0.462635 0.251926 0.042240 0.058 Uiso 1 1 calc R U . . .
C15 C 0.59439(12) 0.29070(8) 0.16397(8) 0.0446(3) Uani 1 1 d . . . . .
C16 C 0.71373(12) 0.28936(9) 0.12802(8) 0.0485(3) Uani 1 1 d . . . . .
H16A H 0.690277 0.263658 0.064469 0.058 Uiso 1 1 calc R U . . .
H16B H 0.742770 0.351980 0.123923 0.058 Uiso 1 1 calc R U . . .
C17 C 0.40748(19) 0.37974(17) 0.41229(13) 0.0859(6) Uani 1 1 d . . . . .
H17A H 0.356726 0.427676 0.374326 0.129 Uiso 1 1 calc R U . . .
H17B H 0.436335 0.399298 0.477328 0.129 Uiso 1 1 calc R U . . .
H17C H 0.354770 0.325520 0.407688 0.129 Uiso 1 1 calc R U . . .
C18 C 0.22527(15) 0.26584(14) 0.06663(12) 0.0741(5) Uani 1 1 d . . . . .
H18A H 0.233872 0.244586 0.006645 0.111 Uiso 1 1 calc R U . . .
H18B H 0.174473 0.321277 0.057271 0.111 Uiso 1 1 calc R U . . .
H18C H 0.182311 0.219705 0.093904 0.111 Uiso 1 1 calc R U . . .
C19 C 0.79495(15) 0.13743(9) 0.17360(10) 0.0570(3) Uani 1 1 d . . . . .
H19A H 0.782770 0.123432 0.106994 0.068 Uiso 1 1 calc R U . . .
H19B H 0.713544 0.123818 0.188354 0.068 Uiso 1 1 calc R U . . .
C20 C 0.90118(17) 0.07564(10) 0.23282(11) 0.0645(4) Uani 1 1 d . . . . .
H20A H 0.867201 0.013702 0.231556 0.077 Uiso 1 1 calc R U . . .
H20B H 0.973635 0.074041 0.204737 0.077 Uiso 1 1 calc R U . . .
C21 C 1.0640(3) 0.05339(14) 0.38063(17) 0.1084(8) Uani 1 1 d . . . . .
H21A H 1.095418 0.074869 0.444887 0.163 Uiso 1 1 calc R U . . .
H21B H 1.131068 0.061088 0.348946 0.163 Uiso 1 1 calc R U . . .
H21C H 1.041454 -0.010436 0.380706 0.163 Uiso 1 1 calc R U . . .
C22 C 0.8461(3) 0.09510(14) 0.37964(14) 0.0932(6) Uani 1 1 d . . . . .
H22A H 0.774473 0.135252 0.351110 0.140 Uiso 1 1 calc R U . . .
H22B H 0.880657 0.110368 0.445597 0.140 Uiso 1 1 calc R U . . .
H22C H 0.816084 0.032641 0.373857 0.140 Uiso 1 1 calc R U . . .

loop_
_atom_site_aniso_label
_atom_site_aniso_U_11
_atom_site_aniso_U_22
_atom_site_aniso_U_33
_atom_site_aniso_U_23
_atom_site_aniso_U_13
_atom_site_aniso_U_12
O1 0.0757(7) 0.0495(5) 0.0463(5) 0.0014(4) 0.0033(4) -0.0027(5)
O2 0.0803(7) 0.0527(5) 0.0452(5) -0.0068(4) -0.0020(4) 0.0027(5)
O3 0.0452(5) 0.0788(7) 0.0477(5) -0.0133(4) 0.0037(4) 0.0037(5)
O4 0.0576(6) 0.0996(8) 0.0472(5) -0.0080(5) 0.0135(4) 0.0133(5)
N1 0.0433(5) 0.0449(5) 0.0435(5) -0.0047(4) 0.0070(4) 0.0016(4)
N2 0.0829(9) 0.0457(6) 0.0604(7) -0.0003(5) -0.0014(6) 0.0015(6)
C1 0.0425(6) 0.0486(6) 0.0455(6) -0.0012(5) 0.0073(5) 0.0025(5)
C2 0.0471(6) 0.0512(7) 0.0459(6) -0.0045(5) 0.0048(5) 0.0040(5)
C3 0.0597(8) 0.0489(7) 0.0584(7) -0.0047(6) 0.0100(6) -0.0004(6)
C4 0.0655(8) 0.0548(8) 0.0559(7) 0.0034(6) 0.0164(6) 0.0028(6)
C5 0.0570(7) 0.0620(8) 0.0430(6) -0.0013(5) 0.0128(5) 0.0027(6)
C6 0.0398(6) 0.0522(7) 0.0452(6) -0.0045(5) 0.0108(5) 0.0022(5)
C7 0.0465(6) 0.0553(7) 0.0454(6) -0.0087(5) 0.0121(5) 0.0023(5)
C8 0.1024(13) 0.0563(8) 0.0582(8) -0.0136(7) -0.0048(8) 0.0067(8)
C9 0.1262(17) 0.0644(10) 0.0703(10) 0.0103(8) 0.0267(11) -0.0039(10)
C10 0.0427(6) 0.0464(6) 0.0440(6) -0.0005(5) 0.0053(5) 0.0028(5)
C11 0.0507(7) 0.0527(7) 0.0441(6) 0.0021(5) 0.0101(5) 0.0061(5)
C12 0.0433(6) 0.0618(8) 0.0549(7) 0.0050(6) 0.0126(5) 0.0065(6)
C13 0.0433(6) 0.0544(7) 0.0536(7) 0.0024(5) 0.0037(5) 0.0015(5)
C14 0.0468(7) 0.0495(6) 0.0435(6) -0.0004(5) 0.0037(5) 0.0020(5)
C15 0.0437(6) 0.0434(6) 0.0436(6) 0.0007(4) 0.0071(5) 0.0032(5)
C16 0.0452(6) 0.0559(7) 0.0415(6) 0.0012(5) 0.0075(5) 0.0021(5)
C17 0.0735(11) 0.1260(16) 0.0643(9) -0.0126(10) 0.0292(8) 0.0134(11)
C18 0.0445(8) 0.0981(13) 0.0719(9) -0.0108(9) 0.0030(7) 0.0015(8)
C19 0.0624(8) 0.0476(7) 0.0544(7) -0.0095(5) 0.0052(6) -0.0029(6)
C20 0.0753(10) 0.0459(7) 0.0664(9) -0.0070(6) 0.0096(7) 0.0044(6)
C21 0.1139(17) 0.0696(11) 0.1054(16) 0.0090(10) -0.0298(13) 0.0130(11)
C22 0.1347(19) 0.0766(12) 0.0723(11) -0.0043(9) 0.0351(12) -0.0196(12)

loop_
_atom_type_symbol
_atom_type_description
_atom_type_scat_dispersion_real
_atom_type_scat_dispersion_imag
_atom_type_scat_source
C C 0.0181 0.0091 'International Tables Vol C Tables 4.2.6.8 and 6.1.1.4'
H H 0.0000 0.0000 'International Tables Vol C Tables 4.2.6.8 and 6.1.1.4'
N N 0.0311 0.0180 'International Tables Vol C Tables 4.2.6.8 and 6.1.1.4'
O O 0.0492 0.0322 'International Tables Vol C Tables 4.2.6.8 and 6.1.1.4'

loop_
_exptl_crystal_face_index_h
_exptl_crystal_face_index_k
_exptl_crystal_face_index_l
_exptl_crystal_face_perp_dist
-1 1 -2 0.0926
1 -1 1 0.0342
-5 3 8 0.0477
4 -2 -8 0.0275
-7 1 5 0.0429
7 -1 -5 0.0149
6 -2 3 0.0317
-4 -3 -6 0.0585
3 2 7 0.0275
1 9 -2 0.0817
-2 -9 0 0.1028
-1 -3 -8 0.0522
-1 9 0 0.0836
-7 -1 2 0.0479
-1 3 -8 0.0788
4 6 -6 0.0575

loop_
_geom_angle_atom_site_label_1
_geom_angle_atom_site_label_2
_geom_angle_atom_site_label_3
_geom_angle
_geom_angle_site_symmetry_1
_geom_angle_site_symmetry_3
_geom_angle_publ_flag
C1 O1 H1 116.3(13) . . ?
C2 O2 C8 117.44(11) . . ?
C10 O3 H3 105.0(13) . . ?
C11 O4 C17 117.54(12) . . ?
C7 N1 C16 109.83(10) . . ?
C19 N1 C7 112.37(10) . . ?
C19 N1 C16 109.50(10) . . ?
C20 N2 C22 110.03(14) . . ?
C21 N2 C20 110.43(15) . . ?
C21 N2 C22 109.88(18) . . ?
O1 C1 C2 117.21(11) . . ?
O1 C1 C6 123.82(11) . . ?
C6 C1 C2 118.97(11) . . ?
O2 C2 C1 115.34(11) . . ?
O2 C2 C3 124.39(12) . . ?
C3 C2 C1 120.26(12) . . ?
C2 C3 H3A 119.4 . . ?
C2 C3 C4 121.19(13) . . ?
C4 C3 H3A 119.4 . . ?
C3 C4 C9 120.55(14) . . ?
C5 C4 C3 118.01(13) . . ?
C5 C4 C9 121.44(14) . . ?
C4 C5 H5 118.9 . . ?
C4 C5 C6 122.18(12) . . ?
C6 C5 H5 118.9 . . ?
C1 C6 C5 119.38(12) . . ?
C1 C6 C7 119.85(11) . . ?
C5 C6 C7 120.76(11) . . ?
N1 C7 C6 111.23(9) . . ?
N1 C7 H7A 109.4 . . ?
N1 C7 H7B 109.4 . . ?
C6 C7 H7A 109.4 . . ?
C6 C7 H7B 109.4 . . ?
H7A C7 H7B 108.0 . . ?
O2 C8 H8A 109.5 . . ?
O2 C8 H8B 109.5 . . ?
O2 C8 H8C 109.5 . . ?
H8A C8 H8B 109.5 . . ?
H8A C8 H8C 109.5 . . ?
H8B C8 H8C 109.5 . . ?
C4 C9 H9A 109.5 . . ?
C4 C9 H9B 109.5 . . ?
C4 C9 H9C 109.5 . . ?
H9A C9 H9B 109.5 . . ?
H9A C9 H9C 109.5 . . ?
H9B C9 H9C 109.5 . . ?
O3 C10 C11 118.19(11) . . ?
O3 C10 C15 121.93(11) . . ?
C15 C10 C11 119.84(11) . . ?
O4 C11 C10 114.90(11) . . ?
O4 C11 C12 125.21(12) . . ?
C12 C11 C10 119.88(12) . . ?
C11 C12 H12 119.6 . . ?
C11 C12 C13 120.85(12) . . ?
C13 C12 H12 119.6 . . ?
C12 C13 C18 120.16(13) . . ?
C14 C13 C12 118.61(12) . . ?
C14 C13 C18 121.22(13) . . ?
C13 C14 H14 119.2 . . ?
C13 C14 C15 121.59(12) . . ?
C15 C14 H14 119.2 . . ?
C10 C15 C14 119.11(12) . . ?
C10 C15 C16 119.51(11) . . ?
C14 C15 C16 121.19(11) . . ?
N1 C16 C15 113.32(10) . . ?
N1 C16 H16A 108.9 . . ?
N1 C16 H16B 108.9 . . ?
C15 C16 H16A 108.9 . . ?
C15 C16 H16B 108.9 . . ?
H16A C16 H16B 107.7 . . ?
O4 C17 H17A 109.5 . . ?
O4 C17 H17B 109.5 . . ?
O4 C17 H17C 109.5 . . ?
H17A C17 H17B 109.5 . . ?
H17A C17 H17C 109.5 . . ?
H17B C17 H17C 109.5 . . ?
C13 C18 H18A 109.5 . . ?
C13 C18 H18B 109.5 . . ?
C13 C18 H18C 109.5 . . ?
H18A C18 H18B 109.5 . . ?
H18A C18 H18C 109.5 . . ?
H18B C18 H18C 109.5 . . ?
N1 C19 H19A 108.8 . . ?
N1 C19 H19B 108.8 . . ?
N1 C19 C20 113.93(11) . . ?
H19A C19 H19B 107.7 . . ?
C20 C19 H19A 108.8 . . ?
C20 C19 H19B 108.8 . . ?
N2 C20 C19 112.82(12) . . ?
N2 C20 H20A 109.0 . . ?
N2 C20 H20B 109.0 . . ?
C19 C20 H20A 109.0 . . ?
C19 C20 H20B 109.0 . . ?
H20A C20 H20B 107.8 . . ?
N2 C21 H21A 109.5 . . ?
N2 C21 H21B 109.5 . . ?
N2 C21 H21C 109.5 . . ?
H21A C21 H21B 109.5 . . ?
H21A C21 H21C 109.5 . . ?
H21B C21 H21C 109.5 . . ?
N2 C22 H22A 109.5 . . ?
N2 C22 H22B 109.5 . . ?
N2 C22 H22C 109.5 . . ?
H22A C22 H22B 109.5 . . ?
H22A C22 H22C 109.5 . . ?
H22B C22 H22C 109.5 . . ?

loop_
_geom_bond_atom_site_label_1
_geom_bond_atom_site_label_2
_geom_bond_distance
_geom_bond_site_symmetry_2
_geom_bond_publ_flag
O1 H1 0.92(2) . ?
O1 C1 1.3621(15) . ?
O2 C2 1.3636(15) . ?
O2 C8 1.4244(18) . ?
O3 H3 0.86(2) . ?
O3 C10 1.3667(15) . ?
O4 C11 1.3697(16) . ?
O4 C17 1.4104(19) . ?
N1 C7 1.4708(16) . ?
N1 C16 1.4750(15) . ?
N1 C19 1.4657(16) . ?
N2 C20 1.458(2) . ?
N2 C21 1.454(2) . ?
N2 C22 1.470(3) . ?
C1 C2 1.4055(17) . ?
C1 C6 1.3929(16) . ?
C2 C3 1.3830(19) . ?
C3 H3A 0.9300 . ?
C3 C4 1.394(2) . ?
C4 C5 1.379(2) . ?
C4 C9 1.508(2) . ?
C5 H5 0.9300 . ?
C5 C6 1.3946(19) . ?
C6 C7 1.5026(17) . ?
C7 H7A 0.9700 . ?
C7 H7B 0.9700 . ?
C8 H8A 0.9600 . ?
C8 H8B 0.9600 . ?
C8 H8C 0.9600 . ?
C9 H9A 0.9600 . ?
C9 H9B 0.9600 . ?
C9 H9C 0.9600 . ?
C10 C11 1.3945(18) . ?
C10 C15 1.3925(17) . ?
C11 C12 1.3843(18) . ?
C12 H12 0.9300 . ?
C12 C13 1.3970(19) . ?
C13 C14 1.3772(19) . ?
C13 C18 1.5076(19) . ?
C14 H14 0.9300 . ?
C14 C15 1.3957(17) . ?
C15 C16 1.5043(17) . ?
C16 H16A 0.9700 . ?
C16 H16B 0.9700 . ?
C17 H17A 0.9600 . ?
C17 H17B 0.9600 . ?
C17 H17C 0.9600 . ?
C18 H18A 0.9600 . ?
C18 H18B 0.9600 . ?
C18 H18C 0.9600 . ?
C19 H19A 0.9700 . ?
C19 H19B 0.9700 . ?
C19 C20 1.515(2) . ?
C20 H20A 0.9700 . ?
C20 H20B 0.9700 . ?
C21 H21A 0.9600 . ?
C21 H21B 0.9600 . ?
C21 H21C 0.9600 . ?
C22 H22A 0.9600 . ?
C22 H22B 0.9600 . ?
C22 H22C 0.9600 . ?

loop_
_geom_hbond_atom_site_label_D
_geom_hbond_atom_site_label_H
_geom_hbond_atom_site_label_A
_geom_hbond_distance_DH
_geom_hbond_distance_HA
_geom_hbond_distance_DA
_geom_hbond_angle_DHA
_geom_hbond_site_symmetry_A
_geom_hbond_publ_flag
O1 H1 N2 0.92(2) 1.96(2) 2.8451(16) 161.3(18) . yes
O3 H3 N1 0.86(2) 2.05(2) 2.8230(14) 150.3(18) . yes

loop_
_geom_torsion_atom_site_label_1
_geom_torsion_atom_site_label_2
_geom_torsion_atom_site_label_3
_geom_torsion_atom_site_label_4
_geom_torsion
_geom_torsion_site_symmetry_1
_geom_torsion_site_symmetry_2
_geom_torsion_site_symmetry_3
_geom_torsion_site_symmetry_4
_geom_torsion_publ_flag
O1 C1 C2 O2 0.07(17) . . . . ?
O1 C1 C2 C3 179.06(12) . . . . ?
O1 C1 C6 C5 -178.80(12) . . . . ?
O1 C1 C6 C7 2.00(18) . . . . ?
O2 C2 C3 C4 178.56(13) . . . . ?
O3 C10 C11 O4 0.07(18) . . . . ?
O3 C10 C11 C12 179.85(12) . . . . ?
O3 C10 C15 C14 178.16(12) . . . . ?
O3 C10 C15 C16 -6.82(18) . . . . ?
O4 C11 C12 C13 -179.01(13) . . . . ?
N1 C19 C20 N2 44.40(19) . . . . ?
C1 C2 C3 C4 -0.3(2) . . . . ?
C1 C6 C7 N1 68.04(14) . . . . ?
C2 C1 C6 C5 0.66(18) . . . . ?
C2 C1 C6 C7 -178.54(11) . . . . ?
C2 C3 C4 C5 0.8(2) . . . . ?
C2 C3 C4 C9 -179.46(16) . . . . ?
C3 C4 C5 C6 -0.6(2) . . . . ?
C4 C5 C6 C1 -0.1(2) . . . . ?
C4 C5 C6 C7 179.06(13) . . . . ?
C5 C6 C7 N1 -111.15(13) . . . . ?
C6 C1 C2 O2 -179.42(11) . . . . ?
C6 C1 C2 C3 -0.43(19) . . . . ?
C7 N1 C16 C15 -161.01(10) . . . . ?
C7 N1 C19 C20 57.74(15) . . . . ?
C8 O2 C2 C1 -176.37(13) . . . . ?
C8 O2 C2 C3 4.7(2) . . . . ?
C9 C4 C5 C6 179.69(15) . . . . ?
C10 C11 C12 C13 1.2(2) . . . . ?
C10 C15 C16 N1 53.14(15) . . . . ?
C11 C10 C15 C14 -3.89(18) . . . . ?
C11 C10 C15 C16 171.14(11) . . . . ?
C11 C12 C13 C14 -2.1(2) . . . . ?
C11 C12 C13 C18 178.52(14) . . . . ?
C12 C13 C14 C15 0.0(2) . . . . ?
C13 C14 C15 C10 3.02(19) . . . . ?
C13 C14 C15 C16 -171.92(12) . . . . ?
C14 C15 C16 N1 -131.94(12) . . . . ?
C15 C10 C11 O4 -177.96(11) . . . . ?
C15 C10 C11 C12 1.82(19) . . . . ?
C16 N1 C7 C6 76.47(12) . . . . ?
C16 N1 C19 C20 -179.93(12) . . . . ?
C17 O4 C11 C10 176.90(15) . . . . ?
C17 O4 C11 C12 -2.9(2) . . . . ?
C18 C13 C14 C15 179.33(14) . . . . ?
C19 N1 C7 C6 -161.38(10) . . . . ?
C19 N1 C16 C15 75.15(13) . . . . ?
C21 N2 C20 C19 -170.96(17) . . . . ?
C22 N2 C20 C19 67.56(18) . . . . ?

loop_
_exptl_oxdiff_crystal_face_indexfrac_h
_exptl_oxdiff_crystal_face_indexfrac_k
_exptl_oxdiff_crystal_face_indexfrac_l
_exptl_oxdiff_crystal_face_x
_exptl_oxdiff_crystal_face_y
_exptl_oxdiff_crystal_face_z
-1.0278 1.0020 -1.9746 -0.0035 -0.0845 -0.3055
1.0135 -1.0037 0.9785 0.0234 0.1165 0.2026
-4.9576 2.5431 7.7678 -0.1215 -0.9252 0.3595
4.4174 -2.0302 -8.4370 0.1140 0.8687 -0.4820
-6.5211 0.7889 5.4176 0.1820 -0.9819 0.0524
6.6014 -0.8977 -5.0805 -0.1823 0.9832 -0.0090
5.5664 -2.4774 2.7271 -0.1185 0.6419 0.7575
-3.5789 -2.8906 -5.9324 0.5952 -0.1434 -0.7907
3.2364 1.6481 6.6781 -0.4686 0.1131 0.8762
0.9480 9.1455 -2.2990 -0.9054 -0.0716 -0.4186
-1.6316 -9.1320 -0.3231 0.9920 0.0782 0.0995
-1.1848 -3.2302 -7.9916 0.5346 0.2209 -0.8157
-0.7601 9.3935 0.1751 -0.8818 -0.3655 -0.2980
-6.8397 -1.2753 2.2108 0.4631 -0.8526 -0.2421
-0.7892 2.6912 -8.3963 -0.0601 0.1120 -0.9919
4.4812 5.9272 -5.6565 -0.7224 0.5546 -0.4130
